data_2213349
loop_
_publ_author_name
'McAdam, C. John'
'Robinson, Brian H.'
'Simpson, Jim'

_publ_section_title
;
 11-Bromo-1-ferrocenylundecan-1-one
;
_journal_coeditor_code HB2360
_journal_issue 5
_journal_name_full 'Acta Crystallographica Section E'
_journal_page_first m1362
_journal_page_last m1362
_journal_paper_doi 10.1107/S1600536807016510
_journal_volume 63
_journal_year 2007
_chemical_formula_iupac '[Fe (C5 H5) (C15 H24 Br O)]'
_chemical_formula_moiety 'C21 H29 Br Fe O'
_chemical_formula_sum 'C21 H29 Br Fe O'
_chemical_formula_weight 433.20
_chemical_name_systematic
;
11-Bromo-1-ferrocenylundecan-1-one
;
_space_group_IT_number 14
_symmetry_cell_setting monoclinic
_symmetry_space_group_name_Hall '-P 2ybc'
_symmetry_space_group_name_H-M 'P 1 21/c 1'
_atom_sites_solution_hydrogens geom
_atom_sites_solution_primary direct
_atom_sites_solution_secondary difmap
_cell_angle_alpha 90.00
_cell_angle_beta 92.576(2)
_cell_angle_gamma 90.00
_cell_formula_units_Z 4
_cell_length_a 5.6027(2)
_cell_length_b 9.8858(4)
_cell_length_c 35.0048(15)
_cell_measurement_reflns_used 6638
_cell_measurement_temperature 85(2)
_cell_measurement_theta_max 32.03
_cell_measurement_theta_min 2.37
_cell_volume 1936.86(13)
_computing_cell_refinement 'SAINT (Bruker, 2004)'
_computing_data_collection 'APEX2 (Bruker, 2004)'
_computing_data_reduction SAINT
_computing_molecular_graphics 'ORTEP-3 (Farrugia, 1997) and Mercury (Macrae <i>et al.</i>,  2006)'
_computing_publication_material
;
SHELXL97, enCIFer (Allen <i>et al.</i>,  2004), PLATON (Spek,
2003) and
PARST (Nardelli, 1995)
;
_computing_structure_refinement 'SHELXL97 (Sheldrick, 1997) and TITAN2000'
_computing_structure_solution 'SHELXS97 (Sheldrick, 1997) and TITAN2000 (Hunter & Simpson, 1999)'
_diffrn_ambient_temperature 85(2)
_diffrn_measured_fraction_theta_full 0.996
_diffrn_measured_fraction_theta_max 0.864
_diffrn_measurement_device_type 'Bruker APEXII CCD area-detector'
_diffrn_measurement_method '\f and \w'
_diffrn_radiation_monochromator graphite
_diffrn_radiation_source 'fine-focus sealed tube'
_diffrn_radiation_type MoK\a
_diffrn_radiation_wavelength 0.71073
_diffrn_reflns_av_R_equivalents 0.0406
_diffrn_reflns_av_sigmaI/netI 0.0391
_diffrn_reflns_limit_h_max 8
_diffrn_reflns_limit_h_min -8
_diffrn_reflns_limit_k_max 14
_diffrn_reflns_limit_k_min -15
_diffrn_reflns_limit_l_max 53
_diffrn_reflns_limit_l_min -52
_diffrn_reflns_number 37380
_diffrn_reflns_theta_full 25.05
_diffrn_reflns_theta_max 34.65
_diffrn_reflns_theta_min 1.16
_diffrn_standards_number 0
_exptl_absorpt_coefficient_mu 2.846
_exptl_absorpt_correction_T_max 0.918
_exptl_absorpt_correction_T_min 0.700
_exptl_absorpt_correction_type multi-scan
_exptl_absorpt_process_details '(SADABS; Bruker, 2004)'
_exptl_crystal_colour yellow
_exptl_crystal_density_diffrn 1.486
_exptl_crystal_density_method 'not measured'
_exptl_crystal_description 'rectangular plate'
_exptl_crystal_F_000 896
_exptl_crystal_size_max 0.53
_exptl_crystal_size_mid 0.12
_exptl_crystal_size_min 0.03
_refine_diff_density_max 0.971
_refine_diff_density_min -2.434
_refine_ls_extinction_method none
_refine_ls_goodness_of_fit_ref 1.217
_refine_ls_hydrogen_treatment constr
_refine_ls_matrix_type full
_refine_ls_number_parameters 217
_refine_ls_number_reflns 7152
_refine_ls_number_restraints 0
_refine_ls_restrained_S_all 1.217
_refine_ls_R_factor_all 0.0650
_refine_ls_R_factor_gt 0.0497
_refine_ls_shift/su_max 0.001
_refine_ls_shift/su_mean 0.000
_refine_ls_structure_factor_coef Fsqd
_refine_ls_weighting_details 'calc w = 1/[\s^2^(Fo^2^)+(0.0441P)^2^+2.8882P] where P=(Fo^2^+2Fc^2^)/3'
_refine_ls_weighting_scheme calc
_refine_ls_wR_factor_gt 0.1152
_refine_ls_wR_factor_ref 0.1200
_reflns_number_gt 5902
_reflns_number_total 7152
_reflns_threshold_expression I>2\s(I)
_cod_data_source_file hb2360.cif
_cod_data_source_block I
_cod_original_sg_symbol_H-M 'P 21/c'
_cod_database_code 2213349
_cod_database_fobs_code 2213349

loop_
_symmetry_equiv_pos_as_xyz
'x, y, z'
'-x, y+1/2, -z+1/2'
'-x, -y, -z'
'x, -y-1/2, z-1/2'

loop_
_atom_site_type_symbol
_atom_site_label
_atom_site_fract_x
_atom_site_fract_y
_atom_site_fract_z
_atom_site_U_iso_or_equiv
_atom_site_adp_type
_atom_site_calc_flag
_atom_site_refinement_flags
_atom_site_occupancy
Br Br1 0.44415(5) 0.29956(3) 0.174591(8) 0.02083(8) Uani d . 1
C C1 0.6436(5) 0.2608(3) 0.13114(7) 0.0179(5) Uani d . 1
H H1A 0.8027 0.2291 0.1408 0.022 Uiso calc R 1
H H1B 0.5691 0.1874 0.1155 0.022 Uiso calc R 1
C C2 0.6732(5) 0.3844(2) 0.10645(7) 0.0168(5) Uani d . 1
H H2A 0.7894 0.3630 0.0868 0.020 Uiso calc R 1
H H2B 0.7425 0.4579 0.1226 0.020 Uiso calc R 1
C C3 0.4447(5) 0.4366(3) 0.08631(8) 0.0186(5) Uani d . 1
H H3A 0.3292 0.4610 0.1058 0.022 Uiso calc R 1
H H3B 0.3729 0.3633 0.0703 0.022 Uiso calc R 1
C C4 0.4869(5) 0.5596(3) 0.06113(8) 0.0198(5) Uani d . 1
H H4A 0.5480 0.6347 0.0775 0.024 Uiso calc R 1
H H4B 0.6119 0.5370 0.0431 0.024 Uiso calc R 1
C C5 0.2652(5) 0.6077(3) 0.03841(8) 0.0191(5) Uani d . 1
H H5A 0.1404 0.6312 0.0564 0.023 Uiso calc R 1
H H5B 0.2033 0.5326 0.0221 0.023 Uiso calc R 1
C C6 0.3113(5) 0.7300(3) 0.01325(8) 0.0184(5) Uani d . 1
H H6A 0.3603 0.8072 0.0298 0.022 Uiso calc R 1
H H6B 0.4458 0.7090 -0.0032 0.022 Uiso calc R 1
C C7 0.0957(5) 0.7721(3) -0.01212(7) 0.0177(5) Uani d . 1
H H7A -0.0379 0.7950 0.0043 0.021 Uiso calc R 1
H H7B 0.0446 0.6945 -0.0284 0.021 Uiso calc R 1
C C8 0.1459(5) 0.8929(3) -0.03771(7) 0.0159(4) Uani d . 1
H H8A 0.2858 0.8718 -0.0530 0.019 Uiso calc R 1
H H8B 0.1879 0.9719 -0.0214 0.019 Uiso calc R 1
C C9 -0.0648(5) 0.9311(3) -0.06499(7) 0.0167(5) Uani d . 1
H H9A -0.1051 0.8533 -0.0819 0.020 Uiso calc R 1
H H9B -0.2060 0.9513 -0.0500 0.020 Uiso calc R 1
C C10 -0.0073(4) 1.0539(2) -0.08942(7) 0.0146(4) Uani d . 1
H H10A 0.0461 1.1287 -0.0723 0.017 Uiso calc R 1
H H10B 0.1274 1.0306 -0.1056 0.017 Uiso calc R 1
C C11 -0.2143(4) 1.1037(2) -0.11510(7) 0.0126(4) Uani d . 1
O O11 -0.4154(3) 1.0556(2) -0.11395(6) 0.0190(4) Uani d . 1
C C12 -0.1618(4) 1.2151(2) -0.14154(7) 0.0112(4) Uani d . 1
C C13 -0.3250(4) 1.2695(2) -0.17037(7) 0.0129(4) Uani d . 1
H H13 -0.4880 1.2448 -0.1745 0.015 Uiso calc R 1
C C14 -0.1994(5) 1.3668(2) -0.19158(7) 0.0151(4) Uani d . 1
H H14 -0.2645 1.4185 -0.2124 0.018 Uiso calc R 1
C C15 0.0394(5) 1.3739(2) -0.17642(7) 0.0143(4) Uani d . 1
H H15 0.1610 1.4313 -0.1853 0.017 Uiso calc R 1
C C16 0.0661(4) 1.2797(2) -0.14536(7) 0.0131(4) Uani d . 1
H H16 0.2078 1.2631 -0.1301 0.016 Uiso calc R 1
Fe Fe1 -0.03768(6) 1.18054(3) -0.194497(9) 0.00942(8) Uani d . 1
C C17 -0.0130(4) 0.9752(2) -0.20303(8) 0.0157(4) Uani d . 1
H H17 -0.0588 0.9063 -0.1859 0.019 Uiso calc R 1
C C18 -0.1625(4) 1.0354(3) -0.23260(7) 0.0159(4) Uani d . 1
H H18 -0.3248 1.0132 -0.2386 0.019 Uiso calc R 1
C C19 -0.0246(4) 1.1347(3) -0.25143(7) 0.0154(4) Uani d . 1
H H19 -0.0794 1.1904 -0.2721 0.018 Uiso calc R 1
C C20 0.2096(4) 1.1356(3) -0.23371(7) 0.0146(4) Uani d . 1
H H20 0.3382 1.1919 -0.2406 0.018 Uiso calc R 1
C C21 0.2170(4) 1.0369(2) -0.20378(7) 0.0148(4) Uani d . 1
H H21 0.3514 1.0160 -0.1873 0.018 Uiso calc R 1

loop_
_atom_site_aniso_label
_atom_site_aniso_U_11
_atom_site_aniso_U_22
_atom_site_aniso_U_33
_atom_site_aniso_U_12
_atom_site_aniso_U_13
_atom_site_aniso_U_23
Br1 0.02858(15) 0.01801(13) 0.01621(13) 0.00177(10) 0.00468(10) 0.00173(9)
C1 0.0245(12) 0.0152(11) 0.0143(11) 0.0046(9) 0.0026(9) 0.0018(9)
C2 0.0224(12) 0.0128(10) 0.0153(11) 0.0012(9) 0.0002(9) 0.0025(8)
C3 0.0226(12) 0.0162(11) 0.0166(12) -0.0005(9) -0.0028(9) 0.0043(9)
C4 0.0249(13) 0.0178(11) 0.0163(12) 0.0011(10) -0.0037(10) 0.0047(9)
C5 0.0236(12) 0.0161(11) 0.0172(12) -0.0001(9) -0.0022(10) 0.0044(9)
C6 0.0248(13) 0.0139(11) 0.0163(12) 0.0016(9) -0.0022(10) 0.0035(9)
C7 0.0234(12) 0.0158(11) 0.0140(11) 0.0022(9) 0.0005(9) 0.0046(9)
C8 0.0192(11) 0.0149(10) 0.0134(11) 0.0027(8) -0.0010(9) 0.0027(8)
C9 0.0202(11) 0.0148(10) 0.0155(11) -0.0002(9) 0.0034(9) 0.0044(9)
C10 0.0160(10) 0.0153(10) 0.0124(10) -0.0008(8) 0.0007(8) 0.0028(8)
C11 0.0149(10) 0.0125(10) 0.0106(10) 0.0014(8) 0.0028(8) 0.0004(8)
O11 0.0142(8) 0.0210(9) 0.0218(9) -0.0029(7) 0.0019(7) 0.0068(7)
C12 0.0134(9) 0.0099(9) 0.0103(10) 0.0005(7) 0.0013(8) -0.0002(7)
C13 0.0137(10) 0.0116(10) 0.0133(10) 0.0033(8) 0.0008(8) -0.0001(8)
C14 0.0216(12) 0.0098(9) 0.0138(11) 0.0039(8) 0.0006(9) 0.0013(8)
C15 0.0202(11) 0.0104(9) 0.0126(10) -0.0026(8) 0.0031(9) -0.0013(8)
C16 0.0169(10) 0.0113(9) 0.0108(10) -0.0019(8) -0.0003(8) -0.0011(8)
Fe1 0.01107(14) 0.00823(14) 0.00895(15) 0.00050(11) 0.00024(11) -0.00029(11)
C17 0.0162(11) 0.0104(10) 0.0207(12) 0.0016(8) 0.0010(9) -0.0034(9)
C18 0.0130(10) 0.0162(11) 0.0184(11) -0.0012(8) 0.0009(8) -0.0072(9)
C19 0.0171(11) 0.0186(11) 0.0105(10) 0.0029(9) 0.0004(8) -0.0022(8)
C20 0.0149(10) 0.0155(10) 0.0137(11) 0.0013(8) 0.0037(8) -0.0019(8)
C21 0.0145(10) 0.0133(10) 0.0168(11) 0.0032(8) 0.0022(8) -0.0012(8)

loop_
_atom_type_symbol
_atom_type_description
_atom_type_scat_dispersion_real
_atom_type_scat_dispersion_imag
_atom_type_scat_source
C C 0.0033 0.0016 'International Tables Vol C Tables 4.2.6.8 and 6.1.1.4'
H H 0.0000 0.0000 'International Tables Vol C Tables 4.2.6.8 and 6.1.1.4'
O O 0.0106 0.0060 'International Tables Vol C Tables 4.2.6.8 and 6.1.1.4'
Fe Fe 0.3463 0.8444 'International Tables Vol C Tables 4.2.6.8 and 6.1.1.4'
Br Br -0.2901 2.4595 'International Tables Vol C Tables 4.2.6.8 and 6.1.1.4'

loop_
_geom_angle_atom_site_label_1
_geom_angle_atom_site_label_2
_geom_angle_atom_site_label_3
_geom_angle
C2 C1 Br1 111.46(17)
C2 C1 H1A 109.3
Br1 C1 H1A 109.3
C2 C1 H1B 109.3
Br1 C1 H1B 109.3
H1A C1 H1B 108.0
C1 C2 C3 115.3(2)
C1 C2 H2A 108.5
C3 C2 H2A 108.5
C1 C2 H2B 108.5
C3 C2 H2B 108.5
H2A C2 H2B 107.5
C2 C3 C4 112.9(2)
C2 C3 H3A 109.0
C4 C3 H3A 109.0
C2 C3 H3B 109.0
C4 C3 H3B 109.0
H3A C3 H3B 107.8
C5 C4 C3 114.0(2)
C5 C4 H4A 108.7
C3 C4 H4A 108.7
C5 C4 H4B 108.7
C3 C4 H4B 108.7
H4A C4 H4B 107.6
C4 C5 C6 113.2(2)
C4 C5 H5A 108.9
C6 C5 H5A 108.9
C4 C5 H5B 108.9
C6 C5 H5B 108.9
H5A C5 H5B 107.7
C7 C6 C5 113.7(2)
C7 C6 H6A 108.8
C5 C6 H6A 108.8
C7 C6 H6B 108.8
C5 C6 H6B 108.8
H6A C6 H6B 107.7
C6 C7 C8 113.1(2)
C6 C7 H7A 109.0
C8 C7 H7A 109.0
C6 C7 H7B 109.0
C8 C7 H7B 109.0
H7A C7 H7B 107.8
C7 C8 C9 113.7(2)
C7 C8 H8A 108.8
C9 C8 H8A 108.8
C7 C8 H8B 108.8
C9 C8 H8B 108.8
H8A C8 H8B 107.7
C10 C9 C8 111.6(2)
C10 C9 H9A 109.3
C8 C9 H9A 109.3
C10 C9 H9B 109.3
C8 C9 H9B 109.3
H9A C9 H9B 108.0
C11 C10 C9 114.5(2)
C11 C10 H10A 108.6
C9 C10 H10A 108.6
C11 C10 H10B 108.6
C9 C10 H10B 108.6
H10A C10 H10B 107.6
O11 C11 C12 121.3(2)
O11 C11 C10 122.3(2)
C12 C11 C10 116.4(2)
C13 C12 C16 108.0(2)
C13 C12 C11 125.5(2)
C16 C12 C11 126.3(2)
C13 C12 Fe1 69.88(13)
C16 C12 Fe1 69.49(13)
C11 C12 Fe1 122.06(16)
C14 C13 C12 107.8(2)
C14 C13 Fe1 70.03(14)
C12 C13 Fe1 68.99(13)
C14 C13 H13 126.1
C12 C13 H13 126.1
Fe1 C13 H13 126.5
C15 C14 C13 108.6(2)
C15 C14 Fe1 69.68(14)
C13 C14 Fe1 69.48(13)
C15 C14 H14 125.7
C13 C14 H14 125.7
Fe1 C14 H14 126.7
C14 C15 C16 108.4(2)
C14 C15 Fe1 69.94(14)
C16 C15 Fe1 69.06(13)
C14 C15 H15 125.8
C16 C15 H15 125.8
Fe1 C15 H15 126.8
C15 C16 C12 107.2(2)
C15 C16 Fe1 69.94(14)
C12 C16 Fe1 69.19(13)
C15 C16 H16 126.4
C12 C16 H16 126.4
Fe1 C16 H16 126.0
C12 Fe1 C16 41.32(9)
C12 Fe1 C20 156.54(10)
C16 Fe1 C20 119.64(10)
C12 Fe1 C19 161.95(10)
C16 Fe1 C19 154.77(10)
C20 Fe1 C19 40.80(10)
C12 Fe1 C13 41.13(9)
C16 Fe1 C13 69.27(10)
C20 Fe1 C13 159.94(10)
C19 Fe1 C13 123.98(10)
C12 Fe1 C21 121.93(10)
C16 Fe1 C21 107.01(10)
C20 Fe1 C21 40.95(10)
C19 Fe1 C21 68.70(10)
C13 Fe1 C21 158.13(10)
C12 Fe1 C15 68.85(9)
C16 Fe1 C15 41.00(9)
C20 Fe1 C15 105.66(10)
C19 Fe1 C15 119.31(10)
C13 Fe1 C15 68.40(10)
C21 Fe1 C15 123.76(10)
C12 Fe1 C14 68.63(9)
C16 Fe1 C14 68.75(10)
C20 Fe1 C14 122.80(10)
C19 Fe1 C14 106.35(10)
C13 Fe1 C14 40.49(10)
C21 Fe1 C14 160.00(10)
C15 Fe1 C14 40.38(10)
C12 Fe1 C17 108.99(10)
C16 Fe1 C17 125.29(10)
C20 Fe1 C17 68.64(10)
C19 Fe1 C17 68.59(10)
C13 Fe1 C17 122.84(10)
C21 Fe1 C17 40.65(10)
C15 Fe1 C17 161.56(10)
C14 Fe1 C17 157.40(10)
C12 Fe1 C18 125.88(10)
C16 Fe1 C18 162.88(10)
C20 Fe1 C18 68.53(10)
C19 Fe1 C18 40.69(10)
C13 Fe1 C18 108.40(10)
C21 Fe1 C18 68.47(10)
C15 Fe1 C18 155.31(10)
C14 Fe1 C18 121.22(10)
C17 Fe1 C18 40.69(10)
C21 C17 C18 108.0(2)
C21 C17 Fe1 69.38(14)
C18 C17 Fe1 69.75(14)
C21 C17 H17 126.0
C18 C17 H17 126.0
Fe1 C17 H17 126.4
C19 C18 C17 108.0(2)
C19 C18 Fe1 69.22(14)
C17 C18 Fe1 69.56(14)
C19 C18 H18 126.0
C17 C18 H18 126.0
Fe1 C18 H18 126.8
C20 C19 C18 108.0(2)
C20 C19 Fe1 69.38(14)
C18 C19 Fe1 70.09(14)
C20 C19 H19 126.0
C18 C19 H19 126.0
Fe1 C19 H19 126.1
C19 C20 C21 108.1(2)
C19 C20 Fe1 69.83(14)
C21 C20 Fe1 69.80(14)
C19 C20 H20 126.0
C21 C20 H20 126.0
Fe1 C20 H20 126.0
C17 C21 C20 108.0(2)
C17 C21 Fe1 69.97(13)
C20 C21 Fe1 69.26(13)
C17 C21 H21 126.0
C20 C21 H21 126.0
Fe1 C21 H21 126.3

loop_
_geom_bond_atom_site_label_1
_geom_bond_atom_site_label_2
_geom_bond_distance
Br1 C1 1.965(3)
C1 C2 1.511(3)
C1 H1A 0.9900
C1 H1B 0.9900
C2 C3 1.523(4)
C2 H2A 0.9900
C2 H2B 0.9900
C3 C4 1.526(4)
C3 H3A 0.9900
C3 H3B 0.9900
C4 C5 1.521(4)
C4 H4A 0.9900
C4 H4B 0.9900
C5 C6 1.525(4)
C5 H5A 0.9900
C5 H5B 0.9900
C6 C7 1.525(4)
C6 H6A 0.9900
C6 H6B 0.9900
C7 C8 1.527(3)
C7 H7A 0.9900
C7 H7B 0.9900
C8 C9 1.532(4)
C8 H8A 0.9900
C8 H8B 0.9900
C9 C10 1.528(3)
C9 H9A 0.9900
C9 H9B 0.9900
C10 C11 1.517(3)
C10 H10A 0.9900
C10 H10B 0.9900
C11 O11 1.225(3)
C11 C12 1.477(3)
C12 C13 1.436(3)
C12 C16 1.439(3)
C12 Fe1 2.038(2)
C13 C14 1.421(3)
C13 Fe1 2.050(2)
C13 H13 0.9500
C14 C15 1.419(4)
C14 Fe1 2.057(2)
C14 H14 0.9500
C15 C16 1.434(3)
C15 Fe1 2.053(2)
C15 H15 0.9500
C16 Fe1 2.042(2)
C16 H16 0.9500
Fe1 C20 2.042(2)
Fe1 C19 2.048(2)
Fe1 C21 2.050(2)
Fe1 C17 2.057(2)
Fe1 C18 2.060(2)
C17 C21 1.427(3)
C17 C18 1.432(4)
C17 H17 0.9500
C18 C19 1.428(4)
C18 H18 0.9500
C19 C20 1.426(4)
C19 H19 0.9500
C20 C21 1.431(3)
C20 H20 0.9500
C21 H21 0.9500

loop_
_geom_hbond_atom_site_label_D
_geom_hbond_atom_site_label_H
_geom_hbond_atom_site_label_A
_geom_hbond_site_symmetry_A
_geom_hbond_distance_DH
_geom_hbond_distance_HA
_geom_hbond_distance_DA
_geom_hbond_angle_DHA
C17 H17 Br1 3_565 0.95 3.01 3.797(3) 142
C1 H1B O11 3_565 0.99 2.55 3.422(3) 147
C14 H14 Cg2 2_745 0.95 2.94 3.647(3) 133
